data_1514585
loop_
_publ_author_name
'Johnson, Miles W.'
'Shevick, Sophia L.'
'Toste, F. Dean'
'Bergman, Robert G.'

_publ_section_title
;
 Preparation and reactivity of terminal gold(i) amides and phosphides
;
_journal_issue 3
_journal_name_full 'Chemical Science'
_journal_page_first 1023
_journal_paper_doi 10.1039/c2sc21519e
_journal_volume 4
_journal_year 2013
_chemical_formula_sum 'C33 H51 Au B F4 N3'
_chemical_formula_weight 773.54
_chemical_name_common ((IPr)AuNHiPr2)(BF4)
_chemical_name_systematic
;
?
;
_space_group_IT_number 19
_symmetry_cell_setting orthorhombic
_symmetry_space_group_name_Hall 'P 2ac 2ab'
_symmetry_space_group_name_H-M 'P 21 21 21'
_atom_sites_solution_hydrogens geom
_atom_sites_solution_primary direct
_atom_sites_solution_secondary difmap
_audit_creation_method SHELXL-97
_cell_angle_alpha 90.00
_cell_angle_beta 90.00
_cell_angle_gamma 90.00
_cell_formula_units_Z 4
_cell_length_a 12.0547(6)
_cell_length_b 14.2387(7)
_cell_length_c 20.0505(11)
_cell_measurement_reflns_used 9920
_cell_measurement_temperature 100(2)
_cell_measurement_theta_max 27.45
_cell_measurement_theta_min 3.01
_cell_volume 3441.5(3)
_computing_cell_refinement 'Bruker SAINT'
_computing_data_collection 'Bruker APEX2'
_computing_data_reduction 'Bruker SAINT'
_computing_molecular_graphics 'Bruker SHELXTL'
_computing_publication_material 'Bruker SHELXTL'
_computing_structure_refinement 'SHELXL-97 (Sheldrick, 1997)'
_computing_structure_solution 'SHELXS-97 (Sheldrick, 1990)'
_diffrn_ambient_temperature 100(2)
_diffrn_measured_fraction_theta_full 0.999
_diffrn_measured_fraction_theta_max 0.999
_diffrn_measurement_device_type 'Bruker APEX-II CCD'
_diffrn_measurement_method '\f and \w scans'
_diffrn_radiation_monochromator graphite
_diffrn_radiation_source 'fine-focus sealed tube'
_diffrn_radiation_type MoK\a
_diffrn_radiation_wavelength 0.71073
_diffrn_reflns_av_R_equivalents 0.0298
_diffrn_reflns_av_sigmaI/netI 0.0191
_diffrn_reflns_limit_h_max 15
_diffrn_reflns_limit_h_min -15
_diffrn_reflns_limit_k_max 18
_diffrn_reflns_limit_k_min -18
_diffrn_reflns_limit_l_max 25
_diffrn_reflns_limit_l_min -25
_diffrn_reflns_number 100442
_diffrn_reflns_theta_full 27.46
_diffrn_reflns_theta_max 27.46
_diffrn_reflns_theta_min 1.75
_diffrn_standards_number 0
_exptl_absorpt_coefficient_mu 4.322
_exptl_absorpt_correction_T_max 0.4786
_exptl_absorpt_correction_T_min 0.2212
_exptl_absorpt_correction_type multi-scan
_exptl_crystal_colour colourless
_exptl_crystal_density_diffrn 1.493
_exptl_crystal_density_meas ?
_exptl_crystal_density_method 'not measured'
_exptl_crystal_description block
_exptl_crystal_F_000 1560
_exptl_crystal_size_max 0.50
_exptl_crystal_size_mid 0.35
_exptl_crystal_size_min 0.20
_refine_diff_density_max 0.415
_refine_diff_density_min -0.526
_refine_diff_density_rms 0.051
_refine_ls_abs_structure_details 'Flack H D (1983), Acta Cryst. A39, 876-881'
_refine_ls_abs_structure_Flack 0.001(3)
_refine_ls_extinction_method none
_refine_ls_goodness_of_fit_ref 1.048
_refine_ls_hydrogen_treatment mixed
_refine_ls_matrix_type full
_refine_ls_number_parameters 395
_refine_ls_number_reflns 7850
_refine_ls_number_restraints 0
_refine_ls_restrained_S_all 1.048
_refine_ls_R_factor_all 0.0122
_refine_ls_R_factor_gt 0.0118
_refine_ls_shift/su_max 0.007
_refine_ls_shift/su_mean 0.000
_refine_ls_structure_factor_coef Fsqd
_refine_ls_weighting_details 'calc w=1/[\s^2^(Fo^2^)+(0.0121P)^2^+0.5117P] where P=(Fo^2^+2Fc^2^)/3'
_refine_ls_weighting_scheme calc
_refine_ls_wR_factor_gt 0.0285
_refine_ls_wR_factor_ref 0.0286
_reflns_number_gt 7754
_reflns_number_total 7850
_reflns_threshold_expression >2sigma(I)
_cod_data_source_file c2sc21519e.txt
_cod_data_source_block npm029
_cod_depositor_comments
;
The following automatic conversions were performed:

'_symmetry_cell_setting' value 'Orthorhombic' changed to
'orthorhombic' according to
/usr/data/users/saulius/automatic-downloads/retrospective/RSC/lib/dictionaries/cif_core.dic
dictionary named 'cif_core.dic' version 2.4.2 from 2011-04-26.

Automatic conversion script
Id: cif_fix_values 2281 2013-09-26 08:29:07Z andrius 

The following automatic conversions were performed:

'_exptl_crystal_density_meas' value 'not measured' was changed to '?'
- the value is perceived as not measured.

Automatic conversion script
Id: cif_fix_values 3008 2015-01-20 13:52:24Z robertas 
;
_cod_original_sg_symbol_H-M P2(1)2(1)2(1)
_cod_database_code 1514585

loop_
_symmetry_equiv_pos_as_xyz
'x, y, z'
'-x+1/2, -y, z+1/2'
'-x, y+1/2, -z+1/2'
'x+1/2, -y+1/2, -z'

loop_
_atom_site_label
_atom_site_type_symbol
_atom_site_fract_x
_atom_site_fract_y
_atom_site_fract_z
_atom_site_U_iso_or_equiv
_atom_site_adp_type
_atom_site_occupancy
_atom_site_symmetry_multiplicity
_atom_site_calc_flag
_atom_site_refinement_flags
Au1 Au 0.283901(5) 0.488972(4) 0.854249(3) 0.01393(2) Uani 1 1 d .
N1 N 0.43234(12) 0.34820(10) 0.78895(7) 0.0150(3) Uani 1 1 d .
N2 N 0.49553(12) 0.38605(10) 0.88537(7) 0.0143(3) Uani 1 1 d .
N3 N 0.15369(13) 0.58528(10) 0.86275(8) 0.0161(3) Uani 1 1 d .
H1 H 0.1752(17) 0.6268(14) 0.8376(10) 0.015(5) Uiso 1 1 d .
C1 C 0.40986(14) 0.40114(12) 0.84329(9) 0.0144(4) Uani 1 1 d .
C2 C 0.57143(14) 0.32436(11) 0.85717(10) 0.0181(3) Uani 1 1 d .
H2 H 0.6384 0.3027 0.8769 0.022 Uiso 1 1 calc R
C3 C 0.53213(15) 0.30103(13) 0.79651(10) 0.0180(4) Uani 1 1 d .
H3 H 0.5661 0.2602 0.7651 0.022 Uiso 1 1 calc R
C4 C 0.35603(15) 0.34019(12) 0.73370(9) 0.0160(3) Uani 1 1 d .
C5 C 0.37069(16) 0.39841(12) 0.67810(9) 0.0188(4) Uani 1 1 d .
C6 C 0.28803(18) 0.39579(12) 0.62944(9) 0.0228(4) Uani 1 1 d .
H6 H 0.2950 0.4342 0.5909 0.027 Uiso 1 1 calc R
C7 C 0.19596(16) 0.33824(12) 0.63618(10) 0.0226(4) Uani 1 1 d .
H7 H 0.1394 0.3391 0.6032 0.027 Uiso 1 1 calc R
C8 C 0.18607(15) 0.27926(13) 0.69106(10) 0.0203(4) Uani 1 1 d .
H8 H 0.1234 0.2392 0.6946 0.024 Uiso 1 1 calc R
C9 C 0.26605(15) 0.27787(12) 0.74079(9) 0.0171(4) Uani 1 1 d .
C10 C 0.47174(16) 0.46117(13) 0.67057(10) 0.0227(4) Uani 1 1 d .
H10 H 0.5139 0.4588 0.7135 0.027 Uiso 1 1 calc R
C11 C 0.5471(2) 0.4234(2) 0.61618(15) 0.0638(10) Uani 1 1 d .
H11A H 0.5093 0.4279 0.5730 0.096 Uiso 1 1 calc R
H11B H 0.5651 0.3576 0.6255 0.096 Uiso 1 1 calc R
H11C H 0.6156 0.4604 0.6149 0.096 Uiso 1 1 calc R
C12 C 0.4398(2) 0.56179(17) 0.6584(2) 0.0750(12) Uani 1 1 d .
H12A H 0.3950 0.5847 0.6958 0.113 Uiso 1 1 calc R
H12B H 0.3965 0.5661 0.6171 0.113 Uiso 1 1 calc R
H12C H 0.5069 0.6002 0.6543 0.113 Uiso 1 1 calc R
C13 C 0.25616(15) 0.20975(13) 0.79923(10) 0.0209(4) Uani 1 1 d .
H13 H 0.3240 0.2168 0.8275 0.025 Uiso 1 1 calc R
C14 C 0.25180(18) 0.10727(13) 0.77423(11) 0.0298(5) Uani 1 1 d .
H14A H 0.1871 0.0990 0.7453 0.045 Uiso 1 1 calc R
H14B H 0.2461 0.0647 0.8125 0.045 Uiso 1 1 calc R
H14C H 0.3195 0.0931 0.7491 0.045 Uiso 1 1 calc R
C15 C 0.15638(19) 0.23194(15) 0.84225(11) 0.0332(5) Uani 1 1 d .
H15A H 0.0887 0.2267 0.8154 0.050 Uiso 1 1 calc R
H15B H 0.1629 0.2960 0.8597 0.050 Uiso 1 1 calc R
H15C H 0.1529 0.1875 0.8795 0.050 Uiso 1 1 calc R
C16 C 0.50112(15) 0.42295(13) 0.95228(9) 0.0155(4) Uani 1 1 d .
C17 C 0.57001(14) 0.50033(13) 0.96439(8) 0.0190(3) Uani 1 1 d .
C18 C 0.57575(17) 0.53255(14) 1.03009(10) 0.0255(4) Uani 1 1 d .
H18 H 0.6223 0.5843 1.0405 0.031 Uiso 1 1 calc R
C19 C 0.51478(16) 0.49036(16) 1.08033(9) 0.0295(4) Uani 1 1 d .
H19 H 0.5200 0.5136 1.1246 0.035 Uiso 1 1 calc R
C20 C 0.44658(17) 0.41500(15) 1.06681(10) 0.0268(4) Uani 1 1 d .
H20 H 0.4052 0.3870 1.1019 0.032 Uiso 1 1 calc R
C21 C 0.43759(16) 0.37923(14) 1.00194(10) 0.0207(4) Uani 1 1 d .
C22 C 0.63149(15) 0.55022(13) 0.90895(10) 0.0211(4) Uani 1 1 d .
H22 H 0.6404 0.5050 0.8712 0.025 Uiso 1 1 calc R
C23 C 0.74676(16) 0.58300(15) 0.92976(12) 0.0299(5) Uani 1 1 d .
H23A H 0.7868 0.5307 0.9505 0.045 Uiso 1 1 calc R
H23B H 0.7400 0.6347 0.9618 0.045 Uiso 1 1 calc R
H23C H 0.7876 0.6047 0.8904 0.045 Uiso 1 1 calc R
C24 C 0.56184(18) 0.63396(14) 0.88360(11) 0.0268(4) Uani 1 1 d .
H24A H 0.5480 0.6776 0.9205 0.040 Uiso 1 1 calc R
H24B H 0.4910 0.6109 0.8661 0.040 Uiso 1 1 calc R
H24C H 0.6024 0.6665 0.8481 0.040 Uiso 1 1 calc R
C25 C 0.36236(17) 0.29628(15) 0.98805(10) 0.0254(4) Uani 1 1 d .
H25 H 0.3614 0.2857 0.9387 0.031 Uiso 1 1 calc R
C26 C 0.4059(2) 0.20661(16) 1.02101(13) 0.0373(6) Uani 1 1 d .
H26A H 0.4091 0.2155 1.0694 0.056 Uiso 1 1 calc R
H26B H 0.4804 0.1927 1.0041 0.056 Uiso 1 1 calc R
H26C H 0.3561 0.1542 1.0106 0.056 Uiso 1 1 calc R
C27 C 0.24320(17) 0.31642(18) 1.01035(13) 0.0364(6) Uani 1 1 d .
H27A H 0.2155 0.3724 0.9872 0.055 Uiso 1 1 calc R
H27B H 0.2418 0.3273 1.0586 0.055 Uiso 1 1 calc R
H27C H 0.1960 0.2625 0.9995 0.055 Uiso 1 1 calc R
C28 C 0.04668(15) 0.54887(14) 0.83425(9) 0.0206(4) Uani 1 1 d .
H28 H -0.0086 0.6012 0.8342 0.025 Uiso 1 1 calc R
C29 C 0.06605(17) 0.51832(17) 0.76247(10) 0.0314(5) Uani 1 1 d .
H29A H 0.1181 0.4655 0.7617 0.047 Uiso 1 1 calc R
H29B H 0.0970 0.5709 0.7370 0.047 Uiso 1 1 calc R
H29C H -0.0045 0.4989 0.7425 0.047 Uiso 1 1 calc R
C30 C 0.00162(16) 0.46985(14) 0.87666(11) 0.0276(5) Uani 1 1 d .
H30A H -0.0128 0.4930 0.9219 0.041 Uiso 1 1 calc R
H30B H 0.0560 0.4188 0.8785 0.041 Uiso 1 1 calc R
H30C H -0.0676 0.4465 0.8571 0.041 Uiso 1 1 calc R
C31 C 0.14494(16) 0.62683(13) 0.93170(9) 0.0190(4) Uani 1 1 d .
H31 H 0.1296 0.5748 0.9639 0.023 Uiso 1 1 calc R
C32 C 0.25597(16) 0.67073(15) 0.94974(11) 0.0279(5) Uani 1 1 d .
H32A H 0.2730 0.7213 0.9182 0.042 Uiso 1 1 calc R
H32B H 0.3142 0.6228 0.9476 0.042 Uiso 1 1 calc R
H32C H 0.2523 0.6964 0.9950 0.042 Uiso 1 1 calc R
C33 C 0.05161(17) 0.69829(15) 0.93703(11) 0.0275(4) Uani 1 1 d .
H33A H -0.0200 0.6662 0.9327 0.041 Uiso 1 1 calc R
H33B H 0.0592 0.7449 0.9014 0.041 Uiso 1 1 calc R
H33C H 0.0555 0.7298 0.9804 0.041 Uiso 1 1 calc R
B1 B 0.1821(2) 0.78502(19) 0.74738(14) 0.0315(6) Uani 1 1 d .
F1 F 0.18988(14) 0.75077(14) 0.68268(8) 0.0655(5) Uani 1 1 d .
F2 F 0.07849(11) 0.76197(12) 0.77231(8) 0.0518(4) Uani 1 1 d .
F3 F 0.20199(15) 0.87813(10) 0.74609(11) 0.0728(6) Uani 1 1 d .
F4 F 0.26149(10) 0.73908(10) 0.78584(7) 0.0401(3) Uani 1 1 d .

loop_
_atom_site_aniso_label
_atom_site_aniso_U_11
_atom_site_aniso_U_22
_atom_site_aniso_U_33
_atom_site_aniso_U_23
_atom_site_aniso_U_13
_atom_site_aniso_U_12
Au1 0.01338(3) 0.01460(3) 0.01382(3) -0.00031(2) 0.00040(2) 0.00267(2)
N1 0.0137(7) 0.0146(7) 0.0167(8) -0.0003(6) 0.0017(6) 0.0005(6)
N2 0.0116(7) 0.0150(7) 0.0164(7) 0.0015(6) 0.0018(6) 0.0022(6)
N3 0.0181(7) 0.0168(7) 0.0134(8) 0.0002(7) 0.0001(6) 0.0018(6)
C1 0.0146(8) 0.0137(8) 0.0149(9) 0.0021(7) 0.0001(7) -0.0023(6)
C2 0.0143(8) 0.0170(8) 0.0230(9) 0.0017(9) 0.0022(8) 0.0044(6)
C3 0.0156(9) 0.0171(9) 0.0214(10) 0.0000(8) 0.0030(7) 0.0029(7)
C4 0.0150(8) 0.0157(8) 0.0174(9) -0.0042(7) 0.0003(7) 0.0022(7)
C5 0.0213(10) 0.0157(8) 0.0195(9) -0.0026(7) -0.0005(8) 0.0003(7)
C6 0.0285(10) 0.0200(8) 0.0198(9) 0.0001(7) -0.0026(8) -0.0001(9)
C7 0.0218(10) 0.0223(8) 0.0235(10) -0.0054(8) -0.0053(8) 0.0025(7)
C8 0.0172(10) 0.0190(9) 0.0247(10) -0.0063(8) 0.0011(7) -0.0012(7)
C9 0.0164(9) 0.0154(8) 0.0193(9) -0.0040(7) 0.0030(7) -0.0001(7)
C10 0.0243(10) 0.0214(9) 0.0224(9) 0.0025(8) -0.0036(8) -0.0065(8)
C11 0.0451(16) 0.086(2) 0.0601(19) -0.0329(17) 0.0236(14) -0.0384(16)
C12 0.0447(16) 0.0216(11) 0.159(4) 0.0165(19) -0.017(2) -0.0110(11)
C13 0.0205(10) 0.0176(9) 0.0248(10) 0.0012(8) 0.0002(8) -0.0036(7)
C14 0.0371(13) 0.0186(9) 0.0337(12) 0.0016(9) -0.0028(9) -0.0007(8)
C15 0.0321(11) 0.0333(11) 0.0343(13) 0.0074(10) 0.0129(10) 0.0026(9)
C16 0.0143(8) 0.0183(9) 0.0141(9) 0.0008(7) -0.0003(7) 0.0051(7)
C17 0.0194(8) 0.0189(9) 0.0188(8) 0.0001(8) -0.0001(6) 0.0039(8)
C18 0.0320(11) 0.0223(10) 0.0221(9) -0.0038(8) -0.0022(8) 0.0029(8)
C19 0.0373(11) 0.0365(12) 0.0149(8) -0.0022(9) -0.0006(7) 0.0118(10)
C20 0.0291(11) 0.0349(11) 0.0166(9) 0.0054(9) 0.0051(8) 0.0076(9)
C21 0.0177(9) 0.0246(10) 0.0200(10) 0.0055(8) 0.0016(8) 0.0053(8)
C22 0.0231(10) 0.0176(8) 0.0226(9) -0.0015(8) 0.0017(8) -0.0015(8)
C23 0.0232(10) 0.0306(10) 0.0360(12) 0.0028(10) -0.0003(8) -0.0017(8)
C24 0.0265(11) 0.0265(10) 0.0272(11) 0.0060(9) 0.0010(9) 0.0002(8)
C25 0.0218(10) 0.0317(11) 0.0228(10) 0.0085(9) 0.0026(8) -0.0034(9)
C26 0.0336(13) 0.0297(12) 0.0484(15) 0.0119(11) -0.0001(11) -0.0016(10)
C27 0.0230(11) 0.0486(14) 0.0376(13) 0.0138(11) 0.0058(9) -0.0018(9)
C28 0.0172(9) 0.0229(9) 0.0217(9) -0.0044(8) -0.0029(7) 0.0055(7)
C29 0.0288(10) 0.0418(12) 0.0237(10) -0.0127(10) -0.0076(8) 0.0094(10)
C30 0.0165(9) 0.0241(10) 0.0422(12) -0.0032(9) 0.0002(8) 0.0003(7)
C31 0.0226(9) 0.0198(9) 0.0147(9) -0.0033(8) 0.0014(8) 0.0025(8)
C32 0.0281(11) 0.0320(11) 0.0236(11) -0.0103(9) -0.0024(8) 0.0001(8)
C33 0.0291(11) 0.0270(10) 0.0265(11) -0.0084(9) 0.0028(9) 0.0061(9)
B1 0.0238(12) 0.0351(13) 0.0356(14) 0.0119(11) -0.0003(10) -0.0028(10)
F1 0.0540(11) 0.1079(15) 0.0345(9) -0.0021(9) 0.0046(7) -0.0268(10)
F2 0.0211(7) 0.0784(12) 0.0559(9) 0.0236(9) 0.0090(7) 0.0016(7)
F3 0.0592(11) 0.0331(8) 0.1262(17) 0.0105(9) -0.0094(12) 0.0023(8)
F4 0.0227(7) 0.0505(8) 0.0469(9) 0.0266(7) 0.0014(6) -0.0025(6)

loop_
_atom_type_symbol
_atom_type_description
_atom_type_scat_dispersion_real
_atom_type_scat_dispersion_imag
_atom_type_scat_source
C C 0.0033 0.0016 'International Tables Vol C Tables 4.2.6.8 and 6.1.1.4'
H H 0.0000 0.0000 'International Tables Vol C Tables 4.2.6.8 and 6.1.1.4'
B B 0.0013 0.0007 'International Tables Vol C Tables 4.2.6.8 and 6.1.1.4'
N N 0.0061 0.0033 'International Tables Vol C Tables 4.2.6.8 and 6.1.1.4'
F F 0.0171 0.0103 'International Tables Vol C Tables 4.2.6.8 and 6.1.1.4'
Au Au -2.0133 8.8022 'International Tables Vol C Tables 4.2.6.8 and 6.1.1.4'

loop_
_geom_angle_atom_site_label_1
_geom_angle_atom_site_label_2
_geom_angle_atom_site_label_3
_geom_angle
C1 Au1 N3 177.63(7)
C1 N1 C3 110.85(15)
C1 N1 C4 122.29(15)
C3 N1 C4 126.75(15)
C1 N2 C2 110.50(15)
C1 N2 C16 123.97(15)
C2 N2 C16 125.33(15)
C28 N3 C31 115.08(15)
C28 N3 Au1 112.77(11)
C31 N3 Au1 112.62(11)
N2 C1 N1 105.15(15)
N2 C1 Au1 128.15(13)
N1 C1 Au1 126.54(13)
C3 C2 N2 106.97(16)
C2 C3 N1 106.53(16)
C5 C4 C9 123.40(17)
C5 C4 N1 118.91(16)
C9 C4 N1 117.56(16)
C6 C5 C4 116.79(17)
C6 C5 C10 121.28(17)
C4 C5 C10 121.93(17)
C7 C6 C5 121.30(17)
C6 C7 C8 120.21(18)
C9 C8 C7 121.22(18)
C8 C9 C4 116.97(17)
C8 C9 C13 120.45(17)
C4 C9 C13 122.56(16)
C12 C10 C11 112.0(3)
C12 C10 C5 111.80(18)
C11 C10 C5 110.08(17)
C15 C13 C9 111.54(16)
C15 C13 C14 110.81(16)
C9 C13 C14 110.74(17)
C17 C16 C21 123.37(17)
C17 C16 N2 118.38(15)
C21 C16 N2 118.25(16)
C18 C17 C16 116.82(16)
C18 C17 C22 120.96(17)
C16 C17 C22 122.16(16)
C19 C18 C17 121.17(19)
C20 C19 C18 120.76(18)
C19 C20 C21 120.77(19)
C20 C21 C16 117.10(19)
C20 C21 C25 120.03(18)
C16 C21 C25 122.87(17)
C17 C22 C23 112.90(17)
C17 C22 C24 109.76(16)
C23 C22 C24 110.45(16)
C21 C25 C26 111.45(17)
C21 C25 C27 111.21(18)
C26 C25 C27 110.60(18)
N3 C28 C30 110.57(16)
N3 C28 C29 109.05(15)
C30 C28 C29 111.99(17)
N3 C31 C32 108.53(16)
N3 C31 C33 112.26(16)
C32 C31 C33 111.06(16)
F3 B1 F2 113.6(2)
F3 B1 F1 108.4(2)
F2 B1 F1 108.3(2)
F3 B1 F4 110.5(2)
F2 B1 F4 107.98(19)
F1 B1 F4 107.8(2)

loop_
_geom_bond_atom_site_label_1
_geom_bond_atom_site_label_2
_geom_bond_distance
Au1 C1 1.9793(17)
Au1 N3 2.0912(15)
N1 C1 1.352(2)
N1 C3 1.386(2)
N1 C4 1.444(2)
N2 C1 1.351(2)
N2 C2 1.389(2)
N2 C16 1.442(2)
N3 C28 1.503(2)
N3 C31 1.507(2)
C2 C3 1.347(3)
C4 C5 1.400(3)
C4 C9 1.409(2)
C5 C6 1.395(3)
C5 C10 1.518(3)
C6 C7 1.386(3)
C7 C8 1.389(3)
C8 C9 1.387(3)
C9 C13 1.526(3)
C10 C12 1.504(3)
C10 C11 1.518(3)
C13 C15 1.514(3)
C13 C14 1.544(3)
C16 C17 1.401(3)
C16 C21 1.402(3)
C17 C18 1.397(2)
C17 C22 1.513(2)
C18 C19 1.384(3)
C19 C20 1.379(3)
C20 C21 1.401(3)
C21 C25 1.515(3)
C22 C23 1.524(3)
C22 C24 1.544(3)
C25 C26 1.531(3)
C25 C27 1.532(3)
C28 C30 1.511(3)
C28 C29 1.522(3)
C31 C32 1.521(3)
C31 C33 1.521(3)
B1 F3 1.348(3)
B1 F2 1.385(3)
B1 F1 1.389(3)
B1 F4 1.392(3)
